data_1531007
loop_
_publ_author_name
'Yarmolyuk, Ya.P.'
'Gladyshevskii, R.E.'
'Grin', Yu.'

_publ_section_title
;
 The crystal structure of the compounds R6 Ga21 Co7 (R= Sm, Gd, Tb, Dy,
 Ho, Er, Tm, Lu, Y)
;
_journal_name_full 'Doklady Akademii Nauk SSSR'
_journal_page_first 1139
_journal_page_last 1142
_journal_volume 260
_journal_year 1981
_chemical_formula_sum 'Co7 Ga21 Ho6'
_chemical_name_systematic 'Ho6 Ga21 Co7'
_space_group_IT_number 127
_symmetry_space_group_name_Hall '-P 4 2ab'
_symmetry_space_group_name_H-M 'P 4/m b m'
_cell_angle_alpha 90
_cell_angle_beta 90
_cell_angle_gamma 90
_cell_formula_units_Z 2
_cell_length_a 16.687
_cell_length_b 16.687
_cell_length_c 4.134
_cell_volume 1151.137
_citation_journal_id_ASTM DANKAS
_cod_data_source_file Yarmolyuk_DANKAS_1981_1614.cif
_cod_data_source_block Co7Ga21Ho6
_cod_database_code 1531007

loop_
_symmetry_equiv_pos_as_xyz
x,y,z
-y,x,z
-x,-y,z
y,-x,z
x+1/2,-y+1/2,-z
y+1/2,x+1/2,-z
-x+1/2,y+1/2,-z
-y+1/2,-x+1/2,-z
-x,-y,-z
y,-x,-z
x,y,-z
-y,x,-z
-x-1/2,y-1/2,z
-y-1/2,-x-1/2,z
x-1/2,-y-1/2,z
y-1/2,x-1/2,z

loop_
_atom_site_label
_atom_site_type_symbol
_atom_site_fract_x
_atom_site_fract_y
_atom_site_fract_z
_atom_site_occupancy
_atom_site_U_iso_or_equiv
Ho2 Ho 0.0867 0.1565 0 1 0.0
Ga6 Ga 0.2072 0.1829 0.5 1 0.0
Ga7 Ga 0.0464 0.2738 0.5 1 0.0
Co1 Co 0.22 0.72 0 1 0.0
Ga3 Ga 0.427 0.927 0.5 1 0.0
Ho1 Ho 0.109 0.609 0.5 1 0.0
Co2 Co 0.1488 0.4612 0 1 0.0
Ga2 Ga 0.32 0.82 0 1 0.0
Ga5 Ga 0.1352 0.0376 0.5 1 0.0
Ga4 Ga 0.2557 0.0743 0 1 0.0
Co3 Co 0 0 0 1 0.0
Ga1 Ga 0 0.5 0 1 0.0
